data_4119222
loop_
_publ_author_name
'Thierry Le\'on'
'Arkaitz Correa'
'Ruben Martin'

_publ_section_title
;
 Ni-Catalyzed Direct Carboxylation of Benzyl Halides with CO2
;
_journal_name_full 'Journal of the American Chemical Society'
_journal_page_first 1221
_journal_page_last 1224
_journal_paper_doi 10.1021/ja311045f
_journal_volume 135
_journal_year 2013
_chemical_absolute_configuration ad
_chemical_formula_sum 'C22 H34 Cl Ni P'
_chemical_formula_weight 423.62
_chemical_name_systematic
; 
 ? 
;
_space_group_IT_number 19
_symmetry_cell_setting orthorhombic
_symmetry_space_group_name_Hall 'P 2ac 2ab'
_symmetry_space_group_name_H-M 'P 21 21 21'
_atom_sites_solution_hydrogens geom
_atom_sites_solution_primary direct
_atom_sites_solution_secondary difmap
_audit_creation_method SHELXL-97
_cell_angle_alpha 90.00
_cell_angle_beta 90.00
_cell_angle_gamma 90.00
_cell_formula_units_Z 8
_cell_length_a 12.4339(12)
_cell_length_b 18.1929(18)
_cell_length_c 18.5091(18)
_cell_measurement_reflns_used 9122
_cell_measurement_temperature 100(2)
_cell_measurement_theta_max 24.70
_cell_measurement_theta_min 2.24
_cell_volume 4186.9(7)
_computing_cell_refinement 'Bruker APEX2 v2011.4-0'
_computing_data_collection 'Bruker APEX2 v2011.4-0'
_computing_data_reduction 'Bruker SAINT V7.60A'
_computing_molecular_graphics 'Bruker SHELXTL'
_computing_publication_material 'Bruker SHELXTL'
_computing_structure_refinement 'SHELXS-97 (Sheldrick, 2008)'
_computing_structure_solution Sir2011
_diffrn_ambient_temperature 100(2)
_diffrn_detector_area_resol_mean 512
_diffrn_detector_type '4K CCD area detector APEX II'
_diffrn_measured_fraction_theta_full 0.999
_diffrn_measured_fraction_theta_max 0.999
_diffrn_measurement_device_type 'APEX DUO Kappa 4-axis goniometer'
_diffrn_measurement_method
;
 Fullsphere data collection, phi and omega scans
;
_diffrn_measurement_specimen_support 'magnetic support whith MicroMount'
_diffrn_radiation_monochromator 'Quazar MX Multilayer Optics'
_diffrn_radiation_type MoK\a
_diffrn_radiation_wavelength 0.71073
_diffrn_reflns_av_R_equivalents 0.0991
_diffrn_reflns_av_sigmaI/netI 0.0659
_diffrn_reflns_limit_h_max 14
_diffrn_reflns_limit_h_min -14
_diffrn_reflns_limit_k_max 21
_diffrn_reflns_limit_k_min -21
_diffrn_reflns_limit_l_max 21
_diffrn_reflns_limit_l_min -21
_diffrn_reflns_number 43810
_diffrn_reflns_theta_full 24.76
_diffrn_reflns_theta_max 24.76
_diffrn_reflns_theta_min 1.97
_diffrn_source 'Micorfocus source E025 IuS'
_diffrn_source_current 0.6
_diffrn_source_power 50
_diffrn_source_size '0.2 mm x 0.2 mm fine focus'
_diffrn_source_type 'Bruker APEX DUO'
_exptl_absorpt_coefficient_mu 1.133
_exptl_absorpt_correction_T_max 0.9561
_exptl_absorpt_correction_T_min 0.7648
_exptl_absorpt_correction_type empirical
_exptl_absorpt_process_details
; 
 SADABS Version 2008/1 Bruker-Nonius
 Blessing, Acta Cryst. (1995) A51 33-38
;
_exptl_crystal_colour red
_exptl_crystal_density_diffrn 1.344
_exptl_crystal_description plate
_exptl_crystal_F_000 1808
_exptl_crystal_size_max 0.25
_exptl_crystal_size_mid 0.20
_exptl_crystal_size_min 0.04
_refine_diff_density_max 1.473
_refine_diff_density_min -0.867
_refine_diff_density_rms 0.112
_refine_ls_abs_structure_details 'Flack H D (1983), Acta Cryst. A39, 876-881'
_refine_ls_abs_structure_Flack 0.04(2)
_refine_ls_extinction_method none
_refine_ls_goodness_of_fit_ref 1.083
_refine_ls_hydrogen_treatment noref
_refine_ls_matrix_type full
_refine_ls_number_parameters 451
_refine_ls_number_reflns 7160
_refine_ls_number_restraints 6
_refine_ls_restrained_S_all 1.084
_refine_ls_R_factor_all 0.0728
_refine_ls_R_factor_gt 0.0654
_refine_ls_shift/su_max 0.001
_refine_ls_shift/su_mean 0.000
_refine_ls_structure_factor_coef Fsqd
_refine_ls_weighting_details 'calc w=1/[\s^2^(Fo^2^)+(0.0741P)^2^+13.7658P] where P=(Fo^2^+2Fc^2^)/3'
_refine_ls_weighting_scheme calc
_refine_ls_wR_factor_gt 0.1519
_refine_ls_wR_factor_ref 0.1555
_reflns_number_gt 6542
_reflns_number_total 7160
_reflns_threshold_expression >2sigma(I)
_cod_data_source_file ja311045f_si_002.cif
_cod_data_source_block mo_tls389_0m
_cod_database_code 4119222

loop_
_symmetry_equiv_pos_as_xyz
'x, y, z'
'-x+1/2, -y, z+1/2'
'-x, y+1/2, -z+1/2'
'x+1/2, -y+1/2, -z'

loop_
_atom_site_label
_atom_site_type_symbol
_atom_site_fract_x
_atom_site_fract_y
_atom_site_fract_z
_atom_site_U_iso_or_equiv
_atom_site_adp_type
_atom_site_occupancy
_atom_site_symmetry_multiplicity
_atom_site_calc_flag
_atom_site_refinement_flags
Ni1A Ni 0.33271(6) 0.07893(5) 0.76078(4) 0.0177(2) Uani 1 1 d .
Ni1B Ni 0.58419(6) -0.01149(5) 0.33663(5) 0.0181(2) Uani 1 1 d .
Cl1A Cl 0.25691(14) 0.18690(9) 0.75606(9) 0.0260(4) Uani 1 1 d .
P1A P 0.35985(12) 0.06037(10) 0.64764(9) 0.0160(4) Uani 1 1 d .
C1A C 0.3859(5) 0.0405(4) 0.8575(4) 0.0200(15) Uani 1 1 d .
C2A C 0.4637(6) 0.0903(5) 0.8805(4) 0.0306(19) Uani 1 1 d .
H2A H 0.5354 0.0847 0.8637 0.037 Uiso 1 1 calc R
C3A C 0.4409(7) 0.1462(5) 0.9259(4) 0.042(2) Uani 1 1 d .
H3A H 0.4964 0.1789 0.9404 0.051 Uiso 1 1 calc R
C4A C 0.3343(9) 0.1566(5) 0.9521(4) 0.046(2) Uani 1 1 d .
H4A H 0.3180 0.1959 0.9840 0.056 Uiso 1 1 calc R
C5A C 0.2570(7) 0.1094(4) 0.9306(4) 0.0316(18) Uani 1 1 d .
H5A H 0.1859 0.1148 0.9487 0.038 Uiso 1 1 calc R
C6A C 0.2798(5) 0.0534(4) 0.8829(4) 0.0201(15) Uani 1 1 d .
H6A H 0.2231 0.0226 0.8666 0.024 Uiso 1 1 calc R
C7A C 0.4031(6) -0.0102(4) 0.7997(4) 0.0301(17) Uani 1 1 d .
H7AA H 0.4717 -0.0139 0.7763 0.036 Uiso 1 1 d R
H7AB H 0.3448 -0.0414 0.7849 0.036 Uiso 1 1 d R
C8A C 0.4785(5) 0.1109(4) 0.6121(4) 0.0196(15) Uani 1 1 d .
H8A H 0.4961 0.0916 0.5629 0.024 Uiso 1 1 calc R
C9A C 0.5783(5) 0.1009(4) 0.6617(4) 0.0256(16) Uani 1 1 d .
H9A1 H 0.5657 0.0613 0.6975 0.031 Uiso 1 1 calc R
H9A2 H 0.6428 0.0884 0.6329 0.031 Uiso 1 1 calc R
C10A C 0.5925(6) 0.1741(4) 0.6991(4) 0.0282(16) Uani 1 1 d .
H10A H 0.6679 0.1813 0.7148 0.034 Uiso 1 1 calc R
H10B H 0.5444 0.1785 0.7415 0.034 Uiso 1 1 calc R
C11A C 0.5617(5) 0.2286(4) 0.6403(4) 0.0263(17) Uani 1 1 d .
H11A H 0.5461 0.2776 0.6611 0.032 Uiso 1 1 calc R
H11B H 0.6198 0.2334 0.6041 0.032 Uiso 1 1 calc R
C12A C 0.4616(5) 0.1950(4) 0.6071(4) 0.0264(17) Uani 1 1 d .
H12A H 0.4537 0.2105 0.5561 0.032 Uiso 1 1 calc R
H12B H 0.3966 0.2100 0.6342 0.032 Uiso 1 1 calc R
C13A C 0.2472(5) 0.0996(4) 0.5974(3) 0.0159(14) Uani 1 1 d .
H13A H 0.2417 0.1520 0.6129 0.019 Uiso 1 1 calc R
C14A C 0.1378(5) 0.0643(4) 0.6145(4) 0.0245(16) Uani 1 1 d .
H14A H 0.1478 0.0155 0.6371 0.029 Uiso 1 1 calc R
H14B H 0.0963 0.0958 0.6481 0.029 Uiso 1 1 calc R
C15A C 0.0792(5) 0.0570(5) 0.5425(4) 0.0314(18) Uani 1 1 d .
H15A H 0.0836 0.0059 0.5244 0.038 Uiso 1 1 calc R
H15B H 0.0025 0.0706 0.5478 0.038 Uiso 1 1 calc R
C16A C 0.1357(5) 0.1092(4) 0.4914(4) 0.0269(17) Uani 1 1 d .
H16A H 0.1106 0.1603 0.4984 0.032 Uiso 1 1 calc R
H16B H 0.1240 0.0948 0.4404 0.032 Uiso 1 1 calc R
C17A C 0.2539(5) 0.1008(4) 0.5129(4) 0.0231(16) Uani 1 1 d .
H17A H 0.2975 0.1428 0.4956 0.028 Uiso 1 1 calc R
H17B H 0.2848 0.0545 0.4938 0.028 Uiso 1 1 calc R
C18A C 0.3779(5) -0.0328(4) 0.6127(3) 0.0162(14) Uani 1 1 d .
H18A H 0.3671 -0.0298 0.5592 0.019 Uiso 1 1 calc R
C19A C 0.4899(5) -0.0685(4) 0.6245(4) 0.0188(14) Uani 1 1 d .
H19A H 0.5434 -0.0488 0.5899 0.023 Uiso 1 1 calc R
H19B H 0.5160 -0.0601 0.6743 0.023 Uiso 1 1 calc R
C20A C 0.4696(6) -0.1485(5) 0.6111(5) 0.036(2) Uani 1 1 d .
H20A H 0.5285 -0.1792 0.6305 0.043 Uiso 1 1 calc R
H20B H 0.4607 -0.1588 0.5589 0.043 Uiso 1 1 calc R
C21A C 0.3635(6) -0.1614(4) 0.6528(6) 0.043(2) Uani 1 1 d .
H21A H 0.3254 -0.2051 0.6338 0.052 Uiso 1 1 calc R
H21B H 0.3779 -0.1689 0.7049 0.052 Uiso 1 1 calc R
C22A C 0.2974(5) -0.0925(4) 0.6410(4) 0.0257(16) Uani 1 1 d .
H22A H 0.2637 -0.0763 0.6868 0.031 Uiso 1 1 calc R
H22B H 0.2400 -0.1015 0.6050 0.031 Uiso 1 1 calc R
Cl1B Cl 0.50191(14) -0.00736(10) 0.44030(9) 0.0260(4) Uani 1 1 d .
P1B P 0.60852(12) 0.10365(9) 0.31695(9) 0.0143(4) Uani 1 1 d .
C1B C 0.6339(5) -0.1113(4) 0.3001(4) 0.0191(14) Uani 1 1 d U
C2B C 0.7044(5) -0.1376(4) 0.3552(5) 0.0301(18) Uani 1 1 d .
H2B H 0.7772 -0.1218 0.3554 0.036 Uiso 1 1 calc R
C3B C 0.6705(7) -0.1845(5) 0.4074(5) 0.039(2) Uani 1 1 d .
H3B H 0.7194 -0.2010 0.4433 0.047 Uiso 1 1 calc R
C4B C 0.5634(7) -0.2090(4) 0.4084(4) 0.0331(19) Uani 1 1 d .
H4B H 0.5402 -0.2432 0.4440 0.040 Uiso 1 1 calc R
C5B C 0.4925(6) -0.1830(4) 0.3578(4) 0.0265(16) Uani 1 1 d .
H5B H 0.4198 -0.1988 0.3592 0.032 Uiso 1 1 calc R
C6B C 0.5242(5) -0.1348(4) 0.3055(4) 0.0215(15) Uani 1 1 d .
H6B H 0.4727 -0.1165 0.2721 0.026 Uiso 1 1 calc R
C7B C 0.6586(6) -0.0524(4) 0.2533(4) 0.0336(19) Uani 1 1 d .
H7BA H 0.6041 -0.0297 0.2242 0.040 Uiso 1 1 d R
H7BB H 0.7316 -0.0355 0.2503 0.040 Uiso 1 1 d R
C8B C 0.7257(5) 0.1433(4) 0.3644(4) 0.0175(14) Uani 1 1 d .
H8B H 0.7398 0.1939 0.3456 0.021 Uiso 1 1 calc R
C9B C 0.7070(5) 0.1470(4) 0.4475(4) 0.0235(16) Uani 1 1 d .
H9B1 H 0.6952 0.1983 0.4633 0.028 Uiso 1 1 calc R
H9B2 H 0.6437 0.1171 0.4615 0.028 Uiso 1 1 calc R
C10B C 0.8103(6) 0.1156(5) 0.4812(4) 0.035(2) Uani 1 1 d .
H10C H 0.8664 0.1539 0.4856 0.042 Uiso 1 1 calc R
H10D H 0.7960 0.0942 0.5294 0.042 Uiso 1 1 calc R
C11B C 0.8427(6) 0.0576(5) 0.4284(4) 0.035(2) Uani 1 1 d .
H11C H 0.7961 0.0137 0.4326 0.042 Uiso 1 1 calc R
H11D H 0.9185 0.0428 0.4356 0.042 Uiso 1 1 calc R
C12B C 0.8271(5) 0.0960(5) 0.3548(4) 0.0301(18) Uani 1 1 d .
H12C H 0.8901 0.1270 0.3429 0.036 Uiso 1 1 calc R
H12D H 0.8168 0.0594 0.3158 0.036 Uiso 1 1 calc R
C13B C 0.4935(5) 0.1544(4) 0.3535(4) 0.0186(14) Uani 1 1 d .
H13B H 0.4883 0.1402 0.4056 0.022 Uiso 1 1 calc R
C14B C 0.3846(5) 0.1333(4) 0.3190(4) 0.0236(16) Uani 1 1 d .
H14C H 0.3959 0.1030 0.2752 0.028 Uiso 1 1 calc R
H14D H 0.3398 0.1052 0.3535 0.028 Uiso 1 1 calc R
C15B C 0.3307(6) 0.2068(4) 0.2995(4) 0.0263(16) Uani 1 1 d .
H15C H 0.3464 0.2208 0.2489 0.032 Uiso 1 1 calc R
H15D H 0.2517 0.2039 0.3060 0.032 Uiso 1 1 calc R
C16B C 0.3798(5) 0.2612(4) 0.3519(4) 0.0244(16) Uani 1 1 d .
H16C H 0.3478 0.2565 0.4006 0.029 Uiso 1 1 calc R
H16D H 0.3707 0.3124 0.3347 0.029 Uiso 1 1 calc R
C17B C 0.4992(5) 0.2385(4) 0.3520(4) 0.0250(16) Uani 1 1 d .
H17C H 0.5364 0.2562 0.3080 0.030 Uiso 1 1 calc R
H17D H 0.5369 0.2578 0.3951 0.030 Uiso 1 1 calc R
C18B C 0.6243(5) 0.1352(4) 0.2235(3) 0.0192(15) Uani 1 1 d .
H18B H 0.6124 0.1896 0.2251 0.023 Uiso 1 1 calc R
C19B C 0.7362(6) 0.1247(4) 0.1888(4) 0.0256(16) Uani 1 1 d .
H19C H 0.7885 0.1612 0.2071 0.031 Uiso 1 1 calc R
H19D H 0.7643 0.0745 0.1975 0.031 Uiso 1 1 calc R
C20B C 0.7115(6) 0.1372(4) 0.1084(4) 0.0307(18) Uani 1 1 d .
H20C H 0.7014 0.1900 0.0977 0.037 Uiso 1 1 calc R
H20D H 0.7694 0.1174 0.0773 0.037 Uiso 1 1 calc R
C21B C 0.6071(7) 0.0944(5) 0.0982(4) 0.042(2) Uani 1 1 d .
H21C H 0.6221 0.0416 0.0903 0.050 Uiso 1 1 calc R
H21D H 0.5665 0.1136 0.0562 0.050 Uiso 1 1 calc R
C22B C 0.5428(6) 0.1056(4) 0.1684(4) 0.0299(17) Uani 1 1 d .
H22C H 0.4838 0.1413 0.1609 0.036 Uiso 1 1 calc R
H22D H 0.5117 0.0585 0.1852 0.036 Uiso 1 1 calc R

loop_
_atom_site_aniso_label
_atom_site_aniso_U_11
_atom_site_aniso_U_22
_atom_site_aniso_U_33
_atom_site_aniso_U_23
_atom_site_aniso_U_13
_atom_site_aniso_U_12
Ni1A 0.0118(4) 0.0226(5) 0.0185(4) -0.0002(4) -0.0011(3) 0.0055(3)
Ni1B 0.0131(4) 0.0149(4) 0.0264(4) 0.0009(4) 0.0065(3) 0.0021(3)
Cl1A 0.0294(9) 0.0236(9) 0.0249(9) 0.0032(8) 0.0004(7) 0.0107(7)
P1A 0.0047(7) 0.0225(10) 0.0208(8) -0.0005(8) 0.0005(6) -0.0014(6)
C1A 0.018(3) 0.022(4) 0.020(3) 0.009(3) -0.003(3) 0.003(3)
C2A 0.027(4) 0.037(5) 0.028(4) 0.012(4) -0.013(3) -0.008(3)
C3A 0.056(6) 0.037(5) 0.034(4) 0.016(4) -0.025(4) -0.025(4)
C4A 0.075(7) 0.038(5) 0.026(4) -0.006(4) -0.010(5) 0.000(5)
C5A 0.048(5) 0.025(4) 0.021(4) 0.003(3) -0.013(3) 0.009(4)
C6A 0.015(3) 0.015(4) 0.031(4) 0.008(3) -0.004(3) 0.002(3)
C7A 0.033(4) 0.037(5) 0.020(3) 0.005(4) 0.004(3) 0.016(4)
C8A 0.005(3) 0.028(4) 0.025(3) 0.006(3) -0.002(3) -0.006(3)
C9A 0.015(3) 0.025(4) 0.037(4) 0.003(3) -0.006(3) 0.003(3)
C10A 0.024(4) 0.022(4) 0.038(4) 0.004(3) -0.006(3) -0.007(3)
C11A 0.021(4) 0.022(4) 0.036(4) 0.009(3) 0.003(3) -0.008(3)
C12A 0.017(3) 0.030(4) 0.033(4) 0.007(4) 0.000(3) -0.004(3)
C13A 0.009(3) 0.022(4) 0.016(3) 0.001(3) 0.002(2) -0.004(3)
C14A 0.006(3) 0.033(4) 0.034(4) 0.007(3) -0.006(3) -0.005(3)
C15A 0.011(3) 0.047(5) 0.036(4) -0.001(4) -0.008(3) -0.001(3)
C16A 0.020(3) 0.039(5) 0.022(3) 0.002(3) -0.007(3) 0.007(3)
C17A 0.020(3) 0.028(4) 0.021(3) 0.002(3) -0.003(3) 0.000(3)
C18A 0.011(3) 0.023(4) 0.014(3) 0.003(3) 0.001(2) -0.006(3)
C19A 0.013(3) 0.018(4) 0.026(3) -0.002(3) 0.003(3) 0.002(3)
C20A 0.033(4) 0.036(5) 0.038(4) -0.004(4) -0.004(4) 0.004(4)
C21A 0.034(4) 0.024(4) 0.072(6) 0.001(5) 0.015(4) -0.012(4)
C22A 0.022(4) 0.022(4) 0.033(4) -0.002(3) 0.004(3) -0.009(3)
Cl1B 0.0284(9) 0.0238(10) 0.0257(8) 0.0002(8) 0.0107(7) 0.0005(8)
P1B 0.0087(7) 0.0121(8) 0.0220(9) 0.0010(7) -0.0004(6) 0.0002(6)
C1B 0.022(3) 0.008(3) 0.027(3) -0.005(3) 0.006(3) 0.005(2)
C2B 0.016(3) 0.022(4) 0.052(5) -0.008(4) -0.001(3) 0.005(3)
C3B 0.043(5) 0.033(5) 0.041(5) 0.009(4) -0.022(4) 0.009(4)
C4B 0.054(5) 0.016(4) 0.029(4) 0.012(3) 0.009(4) 0.003(4)
C5B 0.025(4) 0.022(4) 0.032(4) 0.000(3) 0.001(3) 0.002(3)
C6B 0.022(3) 0.019(4) 0.024(4) 0.000(3) -0.003(3) 0.004(3)
C7B 0.025(4) 0.024(4) 0.052(5) -0.010(4) 0.024(4) 0.001(3)
C8B 0.009(3) 0.015(3) 0.028(4) -0.002(3) -0.003(3) -0.003(3)
C9B 0.011(3) 0.030(4) 0.029(4) -0.003(3) -0.004(3) 0.002(3)
C10B 0.026(4) 0.042(5) 0.036(4) -0.004(4) -0.014(3) 0.012(4)
C11B 0.022(4) 0.044(5) 0.040(4) -0.004(4) -0.014(3) 0.016(4)
C12B 0.010(3) 0.049(5) 0.032(4) -0.002(4) 0.002(3) 0.003(3)
C13B 0.010(3) 0.019(4) 0.026(3) 0.004(3) -0.002(3) 0.002(3)
C14B 0.008(3) 0.025(4) 0.038(4) 0.003(3) 0.000(3) 0.000(3)
C15B 0.020(3) 0.023(4) 0.035(4) -0.003(3) -0.008(3) 0.008(3)
C16B 0.025(4) 0.015(4) 0.033(4) 0.000(3) 0.010(3) 0.001(3)
C17B 0.018(3) 0.022(4) 0.035(4) 0.002(3) 0.000(3) 0.001(3)
C18B 0.023(3) 0.011(3) 0.023(4) -0.007(3) 0.000(3) 0.005(3)
C19B 0.026(4) 0.021(4) 0.029(4) -0.004(3) 0.002(3) -0.001(3)
C20B 0.038(4) 0.029(4) 0.025(4) -0.001(4) 0.006(3) 0.004(3)
C21B 0.038(5) 0.049(6) 0.039(5) -0.009(4) -0.010(4) 0.013(4)
C22B 0.022(3) 0.033(4) 0.035(4) -0.004(4) -0.006(3) 0.002(3)

loop_
_atom_type_symbol
_atom_type_description
_atom_type_scat_dispersion_real
_atom_type_scat_dispersion_imag
_atom_type_scat_source
C C 0.0033 0.0016 'International Tables Vol C Tables 4.2.6.8 and 6.1.1.4'
H H 0.0000 0.0000 'International Tables Vol C Tables 4.2.6.8 and 6.1.1.4'
P P 0.1023 0.0942 'International Tables Vol C Tables 4.2.6.8 and 6.1.1.4'
Cl Cl 0.1484 0.1585 'International Tables Vol C Tables 4.2.6.8 and 6.1.1.4'
Ni Ni 0.3393 1.1124 'International Tables Vol C Tables 4.2.6.8 and 6.1.1.4'

loop_
_geom_angle_atom_site_label_1
_geom_angle_atom_site_label_2
_geom_angle_atom_site_label_3
_geom_angle
C7A Ni1A C1A 41.7(3)
C7A Ni1A P1A 99.0(2)
C1A Ni1A P1A 138.9(2)
C7A Ni1A Cl1A 160.8(2)
C1A Ni1A Cl1A 119.1(2)
P1A Ni1A Cl1A 99.82(7)
C7A Ni1A C6A 67.6(3)
C1A Ni1A C6A 36.2(2)
P1A Ni1A C6A 158.59(18)
Cl1A Ni1A C6A 95.38(17)
C7B Ni1B C1B 41.5(3)
C7B Ni1B P1B 99.9(2)
C1B Ni1B P1B 140.5(2)
C7B Ni1B Cl1B 159.3(2)
C1B Ni1B Cl1B 117.8(2)
P1B Ni1B Cl1B 100.49(7)
C7B Ni1B C6B 66.8(3)
C1B Ni1B C6B 36.0(2)
P1B Ni1B C6B 154.46(17)
Cl1B Ni1B C6B 95.54(17)
C13A P1A C18A 106.0(3)
C13A P1A C8A 103.6(3)
C18A P1A C8A 103.6(3)
C13A P1A Ni1A 108.4(2)
C18A P1A Ni1A 120.7(2)
C8A P1A Ni1A 113.1(2)
C2A C1A C6A 115.8(7)
C2A C1A C7A 123.1(7)
C6A C1A C7A 119.6(6)
C2A C1A Ni1A 105.7(5)
C6A C1A Ni1A 86.2(4)
C7A C1A Ni1A 67.2(4)
C3A C2A C1A 122.4(7)
C2A C3A C4A 120.5(8)
C5A C4A C3A 118.6(8)
C4A C5A C6A 120.8(8)
C5A C6A C1A 121.8(7)
C5A C6A Ni1A 121.1(5)
C1A C6A Ni1A 57.6(3)
C1A C7A Ni1A 71.2(4)
C12A C8A C9A 105.0(5)
C12A C8A P1A 113.8(5)
C9A C8A P1A 111.5(5)
C10A C9A C8A 105.1(6)
C9A C10A C11A 102.6(6)
C12A C11A C10A 103.5(6)
C11A C12A C8A 105.2(6)
C14A C13A C17A 105.1(5)
C14A C13A P1A 114.2(4)
C17A C13A P1A 118.2(4)
C15A C14A C13A 106.1(6)
C16A C15A C14A 105.7(6)
C15A C16A C17A 102.7(5)
C16A C17A C13A 102.1(5)
C19A C18A C22A 103.7(5)
C19A C18A P1A 116.7(4)
C22A C18A P1A 116.5(5)
C20A C19A C18A 103.4(5)
C19A C20A C21A 102.1(6)
C22A C21A C20A 105.3(6)
C21A C22A C18A 106.0(5)
C13B P1B C18B 105.9(3)
C13B P1B C8B 104.1(3)
C18B P1B C8B 104.0(3)
C13B P1B Ni1B 108.6(2)
C18B P1B Ni1B 118.8(2)
C8B P1B Ni1B 114.3(2)
C7B C1B C2B 124.1(7)
C7B C1B C6B 118.4(6)
C2B C1B C6B 115.7(6)
C7B C1B Ni1B 66.0(4)
C2B C1B Ni1B 104.4(5)
C6B C1B Ni1B 87.4(4)
C3B C2B C1B 122.0(7)
C2B C3B C4B 120.3(7)
C5B C4B C3B 119.4(7)
C6B C5B C4B 121.4(7)
C5B C6B C1B 121.1(6)
C5B C6B Ni1B 120.9(5)
C1B C6B Ni1B 56.6(3)
C1B C7B Ni1B 72.5(4)
C12B C8B C9B 105.1(5)
C12B C8B P1B 111.9(5)
C9B C8B P1B 111.6(4)
C10B C9B C8B 105.0(6)
C11B C10B C9B 102.9(6)
C10B C11B C12B 102.9(6)
C8B C12B C11B 104.7(6)
C17B C13B C14B 106.3(5)
C17B C13B P1B 117.4(5)
C14B C13B P1B 113.9(5)
C15B C14B C13B 105.2(5)
C16B C15B C14B 104.1(6)
C15B C16B C17B 102.4(6)
C13B C17B C16B 102.9(5)
C22B C18B C19B 105.9(5)
C22B C18B P1B 116.5(5)
C19B C18B P1B 116.8(5)
C20B C19B C18B 101.8(6)
C21B C20B C19B 102.4(6)
C20B C21B C22B 105.7(6)
C18B C22B C21B 105.3(6)

loop_
_geom_bond_atom_site_label_1
_geom_bond_atom_site_label_2
_geom_bond_distance
Ni1A C7A 1.979(7)
Ni1A C1A 2.032(6)
Ni1A P1A 2.1478(18)
Ni1A Cl1A 2.1804(19)
Ni1A C6A 2.400(7)
Ni1B C7B 1.946(7)
Ni1B C1B 2.033(6)
Ni1B P1B 2.1477(18)
Ni1B Cl1B 2.1758(18)
Ni1B C6B 2.433(7)
P1A C13A 1.827(6)
P1A C18A 1.828(7)
P1A C8A 1.859(6)
C1A C2A 1.393(10)
C1A C6A 1.421(9)
C1A C7A 1.427(10)
C2A C3A 1.349(12)
C3A C4A 1.424(14)
C4A C5A 1.349(12)
C5A C6A 1.378(11)
C8A C12A 1.547(10)
C8A C9A 1.555(9)
C9A C10A 1.511(10)
C10A C11A 1.520(10)
C11A C12A 1.517(10)
C13A C14A 1.537(8)
C13A C17A 1.566(9)
C14A C15A 1.525(9)
C15A C16A 1.513(10)
C16A C17A 1.531(9)
C18A C19A 1.553(9)
C18A C22A 1.567(9)
C19A C20A 1.497(11)
C20A C21A 1.547(11)
C21A C22A 1.516(11)
P1B C13B 1.832(6)
P1B C18B 1.832(7)
P1B C8B 1.848(6)
C1B C7B 1.412(10)
C1B C2B 1.427(10)
C1B C6B 1.433(9)
C2B C3B 1.355(12)
C3B C4B 1.405(12)
C4B C5B 1.370(11)
C5B C6B 1.364(10)
C8B C12B 1.538(9)
C8B C9B 1.557(10)
C9B C10B 1.538(9)
C10B C11B 1.493(11)
C11B C12B 1.543(10)
C13B C17B 1.533(10)
C13B C14B 1.546(8)
C14B C15B 1.539(9)
C15B C16B 1.514(10)
C16B C17B 1.541(9)
C18B C22B 1.535(9)
C18B C19B 1.545(9)
C19B C20B 1.536(10)
C20B C21B 1.525(11)
C21B C22B 1.539(11)

loop_
_geom_torsion_atom_site_label_1
_geom_torsion_atom_site_label_2
_geom_torsion_atom_site_label_3
_geom_torsion_atom_site_label_4
_geom_torsion
C7A Ni1A P1A C13A 148.0(3)
C1A Ni1A P1A C13A 162.5(4)
Cl1A Ni1A P1A C13A -35.9(2)
C6A Ni1A P1A C13A 98.7(5)
C7A Ni1A P1A C18A 25.7(3)
C1A Ni1A P1A C18A 40.2(4)
Cl1A Ni1A P1A C18A -158.3(2)
C6A Ni1A P1A C18A -23.6(5)
C7A Ni1A P1A C8A -97.7(3)
C1A Ni1A P1A C8A -83.2(4)
Cl1A Ni1A P1A C8A 78.3(2)
C6A Ni1A P1A C8A -147.1(5)
C7A Ni1A C1A C2A 119.8(7)
P1A Ni1A C1A C2A 97.9(5)
Cl1A Ni1A C1A C2A -61.1(5)
C6A Ni1A C1A C2A -115.8(7)
C7A Ni1A C1A C6A -124.5(6)
P1A Ni1A C1A C6A -146.3(3)
Cl1A Ni1A C1A C6A 54.6(5)
P1A Ni1A C1A C7A -21.8(6)
Cl1A Ni1A C1A C7A 179.1(4)
C6A Ni1A C1A C7A 124.5(6)
C6A C1A C2A C3A 1.9(10)
C7A C1A C2A C3A 167.9(7)
Ni1A C1A C2A C3A 95.3(7)
C1A C2A C3A C4A -0.2(12)
C2A C3A C4A C5A 0.0(12)
C3A C4A C5A C6A -1.6(12)
C4A C5A C6A C1A 3.5(11)
C4A C5A C6A Ni1A -65.4(9)
C2A C1A C6A C5A -3.5(10)
C7A C1A C6A C5A -170.0(7)
Ni1A C1A C6A C5A -109.1(6)
C2A C1A C6A Ni1A 105.6(6)
C7A C1A C6A Ni1A -60.9(5)
C7A Ni1A C6A C5A 146.5(7)
C1A Ni1A C6A C5A 110.2(7)
P1A Ni1A C6A C5A -159.3(5)
Cl1A Ni1A C6A C5A -24.1(6)
C7A Ni1A C6A C1A 36.3(5)
P1A Ni1A C6A C1A 90.5(6)
Cl1A Ni1A C6A C1A -134.3(4)
C2A C1A C7A Ni1A -94.4(7)
C6A C1A C7A Ni1A 71.1(6)
P1A Ni1A C7A C1A 165.7(4)
Cl1A Ni1A C7A C1A -2.4(10)
C6A Ni1A C7A C1A -31.8(4)
C13A P1A C8A C12A 46.3(6)
C18A P1A C8A C12A 156.8(5)
Ni1A P1A C8A C12A -70.8(5)
C13A P1A C8A C9A 164.8(5)
C18A P1A C8A C9A -84.7(5)
Ni1A P1A C8A C9A 47.7(6)
C12A C8A C9A C10A 16.0(7)
P1A C8A C9A C10A -107.6(6)
C8A C9A C10A C11A -36.5(7)
C9A C10A C11A C12A 43.5(7)
C10A C11A C12A C8A -33.4(7)
C9A C8A C12A C11A 10.7(7)
P1A C8A C12A C11A 132.9(5)
C18A P1A C13A C14A 68.7(5)
C8A P1A C13A C14A 177.5(5)
Ni1A P1A C13A C14A -62.1(5)
C18A P1A C13A C17A -55.7(6)
C8A P1A C13A C17A 53.1(6)
Ni1A P1A C13A C17A 173.4(5)
C17A C13A C14A C15A -8.0(8)
P1A C13A C14A C15A -139.2(5)
C13A C14A C15A C16A -18.5(8)
C14A C15A C16A C17A 38.3(8)
C15A C16A C17A C13A -42.4(7)
C14A C13A C17A C16A 31.0(7)
P1A C13A C17A C16A 159.9(5)
C13A P1A C18A C19A 158.5(5)
C8A P1A C18A C19A 49.8(5)
Ni1A P1A C18A C19A -78.1(5)
C13A P1A C18A C22A -78.4(5)
C8A P1A C18A C22A 172.8(5)
Ni1A P1A C18A C22A 45.0(5)
C22A C18A C19A C20A 34.3(7)
P1A C18A C19A C20A 163.7(5)
C18A C19A C20A C21A -44.4(7)
C19A C20A C21A C22A 37.9(8)
C20A C21A C22A C18A -16.3(8)
C19A C18A C22A C21A -10.5(8)
P1A C18A C22A C21A -140.1(6)
C7B Ni1B P1B C13B 149.2(3)
C1B Ni1B P1B C13B 159.4(4)
Cl1B Ni1B P1B C13B -34.4(2)
C6B Ni1B P1B C13B 93.5(4)
C7B Ni1B P1B C18B 28.2(4)
C1B Ni1B P1B C18B 38.4(4)
Cl1B Ni1B P1B C18B -155.4(3)
C6B Ni1B P1B C18B -27.5(5)
C7B Ni1B P1B C8B -95.1(3)
C1B Ni1B P1B C8B -85.0(4)
Cl1B Ni1B P1B C8B 81.2(2)
C6B Ni1B P1B C8B -150.8(4)
P1B Ni1B C1B C7B -15.2(6)
Cl1B Ni1B C1B C7B -179.8(4)
C6B Ni1B C1B C7B 122.9(7)
C7B Ni1B C1B C2B 121.2(7)
P1B Ni1B C1B C2B 106.0(5)
Cl1B Ni1B C1B C2B -58.6(5)
C6B Ni1B C1B C2B -115.9(7)
C7B Ni1B C1B C6B -122.9(7)
P1B Ni1B C1B C6B -138.1(3)
Cl1B Ni1B C1B C6B 57.3(5)
C7B C1B C2B C3B 167.4(7)
C6B C1B C2B C3B 2.9(10)
Ni1B C1B C2B C3B 96.9(8)
C1B C2B C3B C4B 0.1(12)
C2B C3B C4B C5B -2.2(12)
C3B C4B C5B C6B 1.1(12)
C4B C5B C6B C1B 2.0(11)
C4B C5B C6B Ni1B -65.1(9)
C7B C1B C6B C5B -169.4(7)
C2B C1B C6B C5B -3.9(10)
Ni1B C1B C6B C5B -108.7(6)
C7B C1B C6B Ni1B -60.7(5)
C2B C1B C6B Ni1B 104.8(6)
C7B Ni1B C6B C5B 146.3(7)
C1B Ni1B C6B C5B 109.0(7)
P1B Ni1B C6B C5B -151.4(4)
Cl1B Ni1B C6B C5B -22.6(6)
C7B Ni1B C6B C1B 37.3(5)
P1B Ni1B C6B C1B 99.6(5)
Cl1B Ni1B C6B C1B -131.6(4)
C2B C1B C7B Ni1B -91.6(7)
C6B C1B C7B Ni1B 72.6(6)
P1B Ni1B C7B C1B 170.3(4)
Cl1B Ni1B C7B C1B 0.5(10)
C6B Ni1B C7B C1B -32.5(4)
C13B P1B C8B C12B 166.4(5)
C18B P1B C8B C12B -82.9(5)
Ni1B P1B C8B C12B 48.1(5)
C13B P1B C8B C9B 48.9(5)
C18B P1B C8B C9B 159.6(5)
Ni1B P1B C8B C9B -69.4(5)
C12B C8B C9B C10B 11.4(8)
P1B C8B C9B C10B 132.8(5)
C8B C9B C10B C11B -34.7(8)
C9B C10B C11B C12B 44.3(8)
C9B C8B C12B C11B 15.3(7)
P1B C8B C12B C11B -106.0(6)
C10B C11B C12B C8B -37.3(7)
C18B P1B C13B C17B -57.2(6)
C8B P1B C13B C17B 52.1(6)
Ni1B P1B C13B C17B 174.2(4)
C18B P1B C13B C14B 67.9(5)
C8B P1B C13B C14B 177.2(5)
Ni1B P1B C13B C14B -60.7(5)
C17B C13B C14B C15B -0.7(7)
P1B C13B C14B C15B -131.6(5)
C13B C14B C15B C16B -25.5(7)
C14B C15B C16B C17B 41.9(7)
C14B C13B C17B C16B 26.1(7)
P1B C13B C17B C16B 154.9(5)
C15B C16B C17B C13B -42.0(7)
C13B P1B C18B C22B -75.5(5)
C8B P1B C18B C22B 175.1(5)
Ni1B P1B C18B C22B 46.8(6)
C13B P1B C18B C19B 158.0(5)
C8B P1B C18B C19B 48.7(6)
Ni1B P1B C18B C19B -79.6(5)
C22B C18B C19B C20B 34.1(7)
P1B C18B C19B C20B 165.6(5)
C18B C19B C20B C21B -43.3(7)
C19B C20B C21B C22B 36.9(8)
C19B C18B C22B C21B -11.7(8)
P1B C18B C22B C21B -143.4(5)
C20B C21B C22B C18B -15.6(8)
